data_7218672
loop_
_publ_author_name
'Zhilyaeva, Elena I.'
'Shilov, Gennadii V.'
'Torunova, Svetlana A.'
'Flakina, Alexandra M.'
'Lyubovskii, Rustem B.'
'Pesotskii, Sergey I.'
'Aldoshin, Sergey M.'
'Lyubovskaya, Rimma N.'

_publ_section_title
;
 Phase transitions in \q-(ET)4MnBr4(C6H6&#x2212;nCln) (n = 1, 2) driven by
 ordering in anion and/or cation layers
;
_journal_issue 43
_journal_name_full CrystEngComm
_journal_page_first 10103
_journal_paper_doi 10.1039/C4CE01440E
_journal_volume 16
_journal_year 2014
_chemical_formula_moiety (C_10H_8S_8)_4(MnBr_4)(C_6H_5Cl)
_chemical_formula_sum 'C46 H37 Br4 Cl Mn S32'
_chemical_formula_weight 2025.71
_chemical_name_common bis(ethylenedithio)tetrathiafulvalenium_tetrabromomanganate(II)_chlorobenzene_(4/1/1)
_space_group_IT_number 88
_symmetry_cell_setting tetragonal
_symmetry_space_group_name_Hall '-I 4ad'
_symmetry_space_group_name_H-M 'I 41/a :2'
_atom_sites_solution_hydrogens geom
_atom_sites_solution_primary direct
_atom_sites_solution_secondary difmap
_audit_creation_method SHELXL-97
_cell_angle_alpha 90.00
_cell_angle_beta 90.00
_cell_angle_gamma 90.00
_cell_formula_units_Z 4
_cell_length_a 9.6621(2)
_cell_length_b 9.6621(2)
_cell_length_c 74.3763(15)
_cell_measurement_temperature 260(2)
_cell_volume 6943.5(2)
_computing_structure_refinement 'SHELXL-97 (Sheldrick, 1997)'
_computing_structure_solution 'SHELXS-97 (Sheldrick, 1990)'
_diffrn_ambient_temperature 260(2)
_diffrn_measured_fraction_theta_full 0.998
_diffrn_measured_fraction_theta_max 0.998
_diffrn_radiation_monochromator graphite
_diffrn_radiation_source 'fine-focus sealed tube'
_diffrn_radiation_type MoK\a
_diffrn_radiation_wavelength 0.71073
_diffrn_reflns_av_R_equivalents 0.0376
_diffrn_reflns_av_sigmaI/netI 0.0517
_diffrn_reflns_limit_h_max 6
_diffrn_reflns_limit_h_min -12
_diffrn_reflns_limit_k_max 3
_diffrn_reflns_limit_k_min -12
_diffrn_reflns_limit_l_max 79
_diffrn_reflns_limit_l_min -92
_diffrn_reflns_number 6820
_diffrn_reflns_theta_full 26.30
_diffrn_reflns_theta_max 26.30
_diffrn_reflns_theta_min 2.85
_exptl_absorpt_coefficient_mu 3.530
_exptl_crystal_colour black
_exptl_crystal_density_diffrn 1.938
_exptl_crystal_density_method 'not measured'
_exptl_crystal_description plate
_exptl_crystal_F_000 4028
_exptl_crystal_preparation chlorobenzene
_refine_diff_density_max 0.708
_refine_diff_density_min -0.627
_refine_diff_density_rms 0.080
_refine_ls_extinction_method none
_refine_ls_goodness_of_fit_ref 0.925
_refine_ls_hydrogen_treatment mixed
_refine_ls_matrix_type full
_refine_ls_number_parameters 183
_refine_ls_number_reflns 3507
_refine_ls_number_restraints 46
_refine_ls_restrained_S_all 0.933
_refine_ls_R_factor_all 0.0769
_refine_ls_R_factor_gt 0.0497
_refine_ls_shift/su_max 0.000
_refine_ls_shift/su_mean 0.000
_refine_ls_structure_factor_coef Fsqd
_refine_ls_weighting_details 'calc w=1/[\s^2^(Fo^2^)+(0.0757P)^2^+22.3905P] where P=(Fo^2^+2Fc^2^)/3'
_refine_ls_weighting_scheme calc
_refine_ls_wR_factor_gt 0.1294
_refine_ls_wR_factor_ref 0.1581
_reflns_number_gt 2484
_reflns_number_total 3507
_reflns_threshold_expression >2sigma(I)
_cod_data_source_file c4ce01440e1.cif
_cod_data_source_block clb260
_cod_original_cell_volume 6943.5(3)
_cod_original_sg_symbol_H-M I4(1)/a
_cod_database_code 7218672

loop_
_symmetry_equiv_pos_as_xyz
'x, y, z'
'-x, -y+1/2, z'
'-y+3/4, x+1/4, z+1/4'
'y+1/4, -x+1/4, z+1/4'
'x+1/2, y+1/2, z+1/2'
'-x+1/2, -y+1, z+1/2'
'-y+5/4, x+3/4, z+3/4'
'y+3/4, -x+3/4, z+3/4'
'-x, -y, -z'
'x, y-1/2, -z'
'y-3/4, -x-1/4, -z-1/4'
'-y-1/4, x-1/4, -z-1/4'
'-x+1/2, -y+1/2, -z+1/2'
'x+1/2, y, -z+1/2'
'y-1/4, -x+1/4, -z+1/4'
'-y+1/4, x+1/4, -z+1/4'

loop_
_atom_site_label
_atom_site_type_symbol
_atom_site_fract_x
_atom_site_fract_y
_atom_site_fract_z
_atom_site_U_iso_or_equiv
_atom_site_adp_type
_atom_site_occupancy
_atom_site_symmetry_multiplicity
_atom_site_calc_flag
_atom_site_refinement_flags
_atom_site_disorder_assembly
_atom_site_disorder_group
Br1 Br 0.20977(8) 0.27225(10) 0.105304(8) 0.0860(3) Uani 1 1 d . . .
Mn1 Mn 0.0000 0.2500 0.1250 0.0531(5) Uani 1 4 d S . .
S1 S 0.38094(15) 0.09195(16) 0.021903(15) 0.0502(4) Uani 1 1 d . . .
S2 S 0.36074(14) 0.11007(17) 0.061256(15) 0.0526(4) Uani 1 1 d D . .
S3 S 0.65125(15) -0.10879(18) 0.060740(16) 0.0574(4) Uani 1 1 d D . .
S4 S 0.62021(15) -0.09520(16) 0.021460(15) 0.0520(4) Uani 1 1 d . . .
S5 S 0.14422(16) -0.13989(18) -0.039967(16) 0.0566(4) Uani 1 1 d . . .
S6 S 0.12069(17) -0.15738(16) -0.000792(15) 0.0541(4) Uani 1 1 d . . .
S7 S 0.11858(17) -0.15460(16) 0.042601(15) 0.0548(4) Uani 1 1 d . . .
S8 S 0.13519(18) -0.12857(19) 0.082057(17) 0.0644(5) Uani 1 1 d . . .
C1 C 0.4999(5) -0.0011(6) 0.00913(6) 0.0436(12) Uani 1 1 d . . .
C2 C 0.4482(5) 0.0410(5) 0.04277(5) 0.0402(11) Uani 1 1 d . A .
C3 C 0.4800(9) 0.0708(9) 0.07940(9) 0.054(2) Uani 0.729(8) 1 d PD A 1
H3A H 0.5583 0.1334 0.0787 0.065 Uiso 0.729(8) 1 calc PR A 1
H3B H 0.4339 0.0866 0.0908 0.065 Uiso 0.729(8) 1 calc PR A 1
C4 C 0.5314(8) -0.0743(8) 0.07885(8) 0.0510(19) Uani 0.729(8) 1 d PD A 1
H4A H 0.4528 -0.1361 0.0777 0.061 Uiso 0.729(8) 1 calc PR A 1
H4B H 0.5766 -0.0951 0.0902 0.061 Uiso 0.729(8) 1 calc PR A 1
C3' C 0.4330(18) 0.0036(19) 0.0789(2) 0.054(2) Uani 0.271(8) 1 d PD A 2
H3'A H 0.4030 0.0385 0.0905 0.065 Uiso 0.271(8) 1 calc PR A 2
H3'B H 0.3992 -0.0904 0.0777 0.065 Uiso 0.271(8) 1 calc PR A 2
C4' C 0.5901(17) 0.0034(16) 0.07816(19) 0.0510(19) Uani 0.271(8) 1 d PD A 2
H4'A H 0.6268 -0.0270 0.0896 0.061 Uiso 0.271(8) 1 calc PR A 2
H4'B H 0.6230 0.0967 0.0760 0.061 Uiso 0.271(8) 1 calc PR A 2
C5 C 0.5588(5) -0.0428(6) 0.04241(6) 0.0419(11) Uani 1 1 d . A .
C6 C 0.0274(6) -0.1769(6) -0.05826(6) 0.0501(13) Uani 1 1 d . . .
H6A H -0.0502 -0.1134 -0.0576 0.060 Uiso 1 1 calc R . .
H6B H 0.0751 -0.1603 -0.0695 0.060 Uiso 1 1 calc R . .
C7 C 0.0557(6) -0.2071(6) -0.02171(5) 0.0448(12) Uani 1 1 d . . .
C8 C 0.0000 -0.2500 0.01185(8) 0.0461(18) Uani 1 2 d S . .
C9 C 0.0000 -0.2500 0.03014(8) 0.0450(17) Uani 1 2 d S . .
C10 C 0.0527(6) -0.2046(6) 0.06369(5) 0.0478(13) Uani 1 1 d . . .
C11 C 0.0161(5) -0.1726(5) 0.09957(5) 0.079(2) Uani 1 1 d . . .
H11A H 0.0553 -0.1468 0.1111 0.095 Uiso 1 1 calc R . .
H11B H -0.0690 -0.1209 0.0979 0.095 Uiso 1 1 calc R . .
Cl1 Cl 0.2982(5) 0.6084(5) 0.12580(5) 0.0659(13) Uiso 0.25 1 d PRD . .
C12 C 0.4322(5) 0.7189(5) 0.12483(5) 0.0659(13) Uiso 0.25 1 d PRD . .
C13 C 0.5694(5) 0.6794(5) 0.12519(5) 0.0659(13) Uiso 0.25 1 d PRD . .
H13A H 0.5924 0.5828 0.1255 0.079 Uiso 0.25 1 d PRD . .
C14 C 0.6739(5) 0.7766(5) 0.12506(5) 0.0659(13) Uiso 0.25 1 d PRD . .
H14A H 0.7686 0.7467 0.1253 0.079 Uiso 0.25 1 d PRD . .
C15 C 0.6437(5) 0.9183(5) 0.12459(5) 0.0659(13) Uiso 0.25 1 d PRD . .
H15A H 0.7163 0.9861 0.1243 0.079 Uiso 0.25 1 d PRD . .
C16 C 0.5110(5) 0.9561(5) 0.12454(5) 0.0659(13) Uiso 0.25 1 d PRD . .
H16A H 0.4881 1.0528 0.1244 0.079 Uiso 0.25 1 d PRD . .
C17 C 0.4066(5) 0.8605(5) 0.12469(5) 0.0659(13) Uiso 0.25 1 d PRD . .
H17A H 0.3125 0.8922 0.1247 0.079 Uiso 0.25 1 d PRD . .

loop_
_atom_site_aniso_label
_atom_site_aniso_U_11
_atom_site_aniso_U_22
_atom_site_aniso_U_33
_atom_site_aniso_U_23
_atom_site_aniso_U_13
_atom_site_aniso_U_12
Br1 0.0735(5) 0.1415(8) 0.0431(4) 0.0040(4) 0.0117(3) 0.0048(4)
Mn1 0.0681(7) 0.0681(7) 0.0232(7) 0.000 0.000 0.000
S1 0.0549(8) 0.0721(10) 0.0234(6) 0.0021(5) -0.0048(5) 0.0018(7)
S2 0.0495(8) 0.0827(10) 0.0256(6) -0.0005(6) -0.0009(5) 0.0058(7)
S3 0.0527(8) 0.0933(12) 0.0262(6) 0.0105(6) 0.0007(5) 0.0126(8)
S4 0.0589(9) 0.0730(10) 0.0242(6) -0.0019(6) -0.0015(5) 0.0036(7)
S5 0.0628(9) 0.0810(11) 0.0259(6) -0.0013(6) 0.0019(6) -0.0160(8)
S6 0.0771(10) 0.0633(9) 0.0221(5) -0.0036(5) -0.0035(6) -0.0037(7)
S7 0.0791(10) 0.0629(9) 0.0224(5) -0.0019(5) 0.0034(6) 0.0027(7)
S8 0.0808(11) 0.0875(12) 0.0251(6) -0.0075(6) 0.0017(6) -0.0107(9)
C1 0.049(3) 0.058(3) 0.023(2) 0.000(2) -0.0031(19) -0.009(2)
C2 0.043(3) 0.057(3) 0.021(2) 0.0029(19) -0.0036(18) -0.010(2)
C3 0.058(6) 0.079(7) 0.026(3) -0.009(4) -0.013(3) 0.007(4)
C4 0.059(5) 0.065(5) 0.029(3) 0.015(3) 0.005(3) 0.002(4)
C3' 0.058(6) 0.079(7) 0.026(3) -0.009(4) -0.013(3) 0.007(4)
C4' 0.059(5) 0.065(5) 0.029(3) 0.015(3) 0.005(3) 0.002(4)
C5 0.040(3) 0.061(3) 0.024(2) 0.003(2) -0.0052(19) -0.008(2)
C6 0.064(3) 0.061(3) 0.025(2) 0.002(2) 0.000(2) 0.000(3)
C7 0.060(3) 0.056(3) 0.0183(19) -0.0006(19) -0.0035(19) 0.002(2)
C8 0.071(5) 0.047(4) 0.020(3) 0.000 0.000 0.011(4)
C9 0.072(5) 0.042(4) 0.021(3) 0.000 0.000 0.016(3)
C10 0.060(3) 0.063(4) 0.021(2) -0.002(2) 0.000(2) 0.017(2)
C11 0.085(5) 0.124(6) 0.029(3) -0.018(3) 0.008(3) -0.017(4)

loop_
_atom_type_symbol
_atom_type_description
_atom_type_scat_dispersion_real
_atom_type_scat_dispersion_imag
_atom_type_scat_source
C C 0.0033 0.0016 'International Tables Vol C Tables 4.2.6.8 and 6.1.1.4'
H H 0.0000 0.0000 'International Tables Vol C Tables 4.2.6.8 and 6.1.1.4'
S S 0.1246 0.1234 'International Tables Vol C Tables 4.2.6.8 and 6.1.1.4'
Cl Cl 0.1484 0.1585 'International Tables Vol C Tables 4.2.6.8 and 6.1.1.4'
Mn Mn 0.3368 0.7283 'International Tables Vol C Tables 4.2.6.8 and 6.1.1.4'
Br Br -0.2901 2.4595 'International Tables Vol C Tables 4.2.6.8 and 6.1.1.4'

loop_
_geom_angle_atom_site_label_1
_geom_angle_atom_site_label_2
_geom_angle_atom_site_label_3
_geom_angle
_geom_angle_site_symmetry_1
_geom_angle_site_symmetry_3
Br1 Mn1 Br1 108.59(3) 2 .
Br1 Mn1 Br1 109.916(16) 2 16
Br1 Mn1 Br1 109.917(16) . 16
Br1 Mn1 Br1 109.916(16) 2 15
Br1 Mn1 Br1 109.918(16) . 15
Br1 Mn1 Br1 108.58(3) 16 15
C1 S1 C2 95.4(2) . .
C2 S2 C3' 99.7(7) . .
C2 S2 C3 101.4(3) . .
C3' S2 C3 25.3(5) . .
C5 S3 C4' 100.1(6) . .
C5 S3 C4 100.8(3) . .
C4' S3 C4 30.4(5) . .
C1 S4 C5 95.3(2) . .
C7 S5 C6 102.0(2) . .
C8 S6 C7 95.7(2) . .
C9 S7 C10 95.2(2) . .
C10 S8 C11 100.2(2) . .
C1 C1 S4 122.4(6) 9_655 .
C1 C1 S1 122.6(6) 9_655 .
S4 C1 S1 115.1(2) . .
C5 C2 S2 129.2(3) . .
C5 C2 S1 116.5(3) . .
S2 C2 S1 114.2(3) . .
C4 C3 S2 112.9(5) . .
C4 C3 H3A 109.0 . .
S2 C3 H3A 109.0 . .
C4 C3 H3B 109.0 . .
S2 C3 H3B 109.0 . .
H3A C3 H3B 107.8 . .
C3 C4 S3 114.1(5) . .
C3 C4 H4A 108.7 . .
S3 C4 H4A 108.7 . .
C3 C4 H4B 108.7 . .
S3 C4 H4B 108.7 . .
H4A C4 H4B 107.6 . .
C4' C3' S2 111.1(12) . .
C4' C3' H3'A 109.4 . .
S2 C3' H3'A 109.4 . .
C4' C3' H3'B 109.4 . .
S2 C3' H3'B 109.4 . .
H3'A C3' H3'B 108.0 . .
C3' C4' S3 111.0(12) . .
C3' C4' H4'A 109.4 . .
S3 C4' H4'A 109.4 . .
C3' C4' H4'B 109.4 . .
S3 C4' H4'B 109.4 . .
H4'A C4' H4'B 108.0 . .
C2 C5 S4 117.7(3) . .
C2 C5 S3 127.6(4) . .
S4 C5 S3 114.7(3) . .
C6 C6 S5 113.9(3) 2_545 .
C6 C6 H6A 108.8 2_545 .
S5 C6 H6A 108.8 . .
C6 C6 H6B 108.8 2_545 .
S5 C6 H6B 108.8 . .
H6A C6 H6B 107.7 . .
C7 C7 S5 128.36(16) 2_545 .
C7 C7 S6 116.92(17) 2_545 .
S5 C7 S6 114.7(3) . .
C9 C8 S6 122.59(17) . 2_545
C9 C8 S6 122.60(17) . .
S6 C8 S6 114.8(3) 2_545 .
C8 C9 S7 122.21(17) . .
C8 C9 S7 122.22(17) . 2_545
S7 C9 S7 115.6(3) . 2_545
C10 C10 S8 128.40(17) 2_545 .
C10 C10 S7 116.94(18) 2_545 .
S8 C10 S7 114.7(3) . .
C11 C11 S8 111.3(3) 2_545 .
C11 C11 H11A 109.4 2_545 .
S8 C11 H11A 109.4 . .
C11 C11 H11B 109.4 2_545 .
S8 C11 H11B 109.4 . .
H11A C11 H11B 108.0 . .
C15 Cl1 C17 52.6(9) 2_665 16_655
C15 Cl1 C14 100.5(10) 2_665 2_665
C17 Cl1 C14 48.49(9) 16_655 2_665
C15 Cl1 C13 53.5(6) 2_665 15_565
C17 Cl1 C13 1.3(4) 16_655 15_565
C14 Cl1 C13 47.4(5) 2_665 15_565
C15 Cl1 C16 115.8(10) 2_665 16_655
C17 Cl1 C16 63.8(3) 16_655 16_655
C14 Cl1 C16 15.4(4) 2_665 16_655
C13 Cl1 C16 62.8(5) 15_565 16_655
C15 Cl1 C12 64.1(8) 2_665 .
C17 Cl1 C12 11.7(4) 16_655 .
C14 Cl1 C12 36.8(5) 2_665 .
C13 Cl1 C12 10.7(2) 15_565 .
C16 Cl1 C12 52.1(2) 16_655 .
C15 Cl1 C16 8.1(4) 2_665 2_665
C17 Cl1 C16 46.4(5) 16_655 2_665
C14 Cl1 C16 94.9(5) 2_665 2_665
C13 Cl1 C16 47.4 15_565 2_665
C16 Cl1 C16 110.2(5) 16_655 2_665
C12 Cl1 C16 58.1(3) . 2_665
C15 Cl1 C14 17.8(6) 2_665 15_565
C17 Cl1 C14 35.8(5) 16_655 15_565
C14 Cl1 C14 84.3(6) 2_665 15_565
C13 Cl1 C14 36.86(16) 15_565 15_565
C16 Cl1 C14 99.6(4) 16_655 15_565
C12 Cl1 C14 47.51(16) . 15_565
C16 Cl1 C14 10.69(16) 2_665 15_565
C13 C12 C17 30.4(8) 15_565 16_655
C13 C12 C13 174.8(15) 15_565 2_665
C17 C12 C13 144.5(10) 16_655 2_665
C13 C12 C12 73.9(14) 15_565 16_655
C17 C12 C12 104.0(7) 16_655 16_655
C13 C12 C12 111.2(5) 2_665 16_655
C13 C12 C12 163.8(14) 15_565 15_565
C17 C12 C12 165.3(7) 16_655 15_565
C13 C12 C12 21.2(5) 2_665 15_565
C12 C12 C12 90.0 16_655 15_565
C13 C12 C14 88.2(7) 15_565 2_665
C17 C12 C14 58.0(8) 16_655 2_665
C13 C12 C14 86.7(7) 2_665 2_665
C12 C12 C14 161.9(8) 16_655 2_665
C12 C12 C14 107.9(8) 15_565 2_665
C13 C12 C13 78.1(10) 15_565 .
C17 C12 C13 108.3(5) 16_655 .
C13 C12 C13 106.9(5) 2_665 .
C12 C12 C13 4.3(4) 16_655 .
C12 C12 C13 85.7(4) 15_565 .
C14 C12 C13 166.2(5) 2_665 .
C13 C12 C17 165.5(10) 15_565 .
C17 C12 C17 135.3(5) 16_655 .
C13 C12 C17 9.6(5) 2_665 .
C12 C12 C17 120.6(4) 16_655 .
C12 C12 C17 30.6(4) 15_565 .
C14 C12 C17 77.3(5) 2_665 .
C13 C12 C17 116.3 . .
C13 C12 C16 102.7(7) 15_565 16_655
C17 C12 C16 72.4(5) 16_655 16_655
C13 C12 C16 72.2(7) 2_665 16_655
C12 C12 C16 175.2(7) 16_655 16_655
C12 C12 C16 93.4(6) 15_565 16_655
C14 C12 C16 14.5(3) 2_665 16_655
C13 C12 C16 176.9(3) . 16_655
C17 C12 C16 62.9(3) . 16_655
C13 C12 C12 118.9(14) 15_565 2_665
C17 C12 C12 149.0(7) 16_655 2_665
C13 C12 C12 66.2(5) 2_665 2_665
C12 C12 C12 45.0 16_655 2_665
C12 C12 C12 45.0 15_565 2_665
C14 C12 C12 152.9(8) 2_665 2_665
C13 C12 C12 40.7(4) . 2_665
C17 C12 C12 75.6(4) . 2_665
C16 C12 C12 138.4(6) 16_655 2_665
C13 C12 C15 24.8(7) 15_565 2_665
C17 C12 C15 6.4(4) 16_655 2_665
C13 C12 C15 150.2(9) 2_665 2_665
C12 C12 C15 98.6(7) 16_655 2_665
C12 C12 C15 171.4(7) 15_565 2_665
C14 C12 C15 63.5(4) 2_665 2_665
C13 C12 C15 102.9(4) . 2_665
C17 C12 C15 140.8(4) . 2_665
C16 C12 C15 77.99(19) 16_655 2_665
C12 C12 C15 143.6(7) 2_665 2_665
C13 C12 C13 130.2(12) 15_565 16_655
C17 C12 C13 160.2(7) 16_655 16_655
C13 C12 C13 54.9(3) 2_665 16_655
C12 C12 C13 56.3(3) 16_655 16_655
C12 C12 C13 33.7(3) 15_565 16_655
C14 C12 C13 141.6(6) 2_665 16_655
C13 C12 C13 52.0(2) . 16_655
C17 C12 C13 64.3(2) . 16_655
C16 C12 C13 127.1(4) 16_655 16_655
C12 C12 C13 11.3(3) 2_665 16_655
C15 C12 C13 154.9(6) 2_665 16_655
C12 C13 C17 125.1(13) 16_655 2_665
C12 C13 C12 84.9(14) 16_655 2_665
C17 C13 C12 149.2(16) 2_665 2_665
C12 C13 C14 71.7(7) 16_655 15_565
C17 C13 C14 53.6(12) 2_665 15_565
C12 C13 C14 156.5(7) 2_665 15_565
C12 C13 C15 147.7(9) 16_655 15_565
C17 C13 C15 23.1(8) 2_665 15_565
C12 C13 C15 127.3(8) 2_665 15_565
C14 C13 C15 76.0(4) 15_565 15_565
C12 C13 C13 3.8(11) 16_655 15_565
C17 C13 C13 121.4(14) 2_665 15_565
C12 C13 C13 88.6(4) 2_665 15_565
C14 C13 C13 68.0(4) 15_565 15_565
C15 C13 C13 144.1(5) 15_565 15_565
C12 C13 C13 86.3(10) 16_655 16_655
C17 C13 C13 147.9(14) 2_665 16_655
C12 C13 C13 1.4(4) 2_665 16_655
C14 C13 C13 157.9(4) 15_565 16_655
C15 C13 C13 126.0(5) 15_565 16_655
C13 C13 C13 90.0 15_565 16_655
C12 C13 C14 132.9(10) 16_655 .
C17 C13 C14 101.8(11) 2_665 .
C12 C13 C14 48.0(5) 2_665 .
C14 C13 C14 155.4(3) 15_565 .
C15 C13 C14 79.4(3) 15_565 .
C13 C13 C14 136.5(3) 15_565 .
C13 C13 C14 46.6(3) 16_655 .
C12 C13 C12 11.9(10) 16_655 .
C17 C13 C12 136.8(11) 2_665 .
C12 C13 C12 73.0(5) 2_665 .
C14 C13 C12 83.6(3) 15_565 .
C15 C13 C12 159.6(3) 15_565 .
C13 C13 C12 15.5(3) 15_565 .
C13 C13 C12 74.4(3) 16_655 .
C14 C13 C12 121.0 . .
C12 C13 C16 152.2(11) 16_655 15_565
C17 C13 C16 82.6(9) 2_665 15_565
C12 C13 C16 67.3(7) 2_665 15_565
C14 C13 C16 136.1(5) 15_565 15_565
C15 C13 C16 60.0(3) 15_565 15_565
C13 C13 C16 155.9(5) 15_565 15_565
C13 C13 C16 65.9(5) 16_655 15_565
C14 C13 C16 19.4(2) . 15_565
C12 C13 C16 140.4(2) . 15_565
C12 C13 Cl1 123.0(12) 16_655 16_655
C17 C13 Cl1 2.9(8) 2_665 16_655
C12 C13 Cl1 151.7(6) 2_665 16_655
C14 C13 Cl1 51.3(5) 15_565 16_655
C15 C13 Cl1 25.0(3) 15_565 16_655
C13 C13 Cl1 119.2(5) 15_565 16_655
C13 C13 Cl1 150.4(5) 16_655 16_655
C14 C13 Cl1 104.1(2) . 16_655
C12 C13 Cl1 134.7(2) . 16_655
C16 C13 Cl1 84.8 15_565 16_655
C12 C13 C16 63.6(7) 16_655 2_665
C17 C13 C16 61.7(10) 2_665 2_665
C12 C13 C16 148.3(9) 2_665 2_665
C14 C13 C16 8.2(2) 15_565 2_665
C15 C13 C16 84.2(2) 15_565 2_665
C13 C13 C16 59.8(5) 15_565 2_665
C13 C13 C16 149.7(5) 16_655 2_665
C14 C13 C16 163.4(3) . 2_665
C12 C13 C16 75.4(4) . 2_665
C16 C13 C16 144.2(5) 15_565 2_665
Cl1 C13 C16 59.4(5) 16_655 2_665
C12 C13 H13A 107.6 16_655 .
C17 C13 H13A 18.7 2_665 .
C12 C13 H13A 167.5 2_665 .
C14 C13 H13A 36.0 15_565 .
C15 C13 H13A 40.1 15_565 .
C13 C13 H13A 104.0 15_565 .
C13 C13 H13A 166.1 16_655 .
C14 C13 H13A 119.5 . .
C12 C13 H13A 119.5 . .
C16 C13 H13A 100.1 15_565 .
Cl1 C13 H13A 16.0 16_655 .
C16 C13 H13A 44.2 2_665 .
C16 C14 C17 174.5(13) 15_565 15_565
C16 C14 C12 133.1(9) 15_565 2_665
C17 C14 C12 44.1(7) 15_565 2_665
C16 C14 C13 153.0(7) 15_565 16_655
C17 C14 C13 24.1(7) 15_565 16_655
C12 C14 C13 20.0(2) 2_665 16_655
C16 C14 Cl1 125.3(12) 15_565 2_665
C17 C14 Cl1 57.19(10) 15_565 2_665
C12 C14 Cl1 101.3(7) 2_665 2_665
C13 C14 Cl1 81.3(7) 16_655 2_665
C16 C14 C13 87.7(8) 15_565 .
C17 C14 C13 89.4(4) 15_565 .
C12 C14 C13 45.4(5) 2_665 .
C13 C14 C13 65.4(3) 16_655 .
Cl1 C14 C13 146.5(5) 2_665 .
C16 C14 C15 151.3(8) 15_565 .
C17 C14 C15 31.6(4) 15_565 .
C12 C14 C15 75.5(5) 2_665 .
C13 C14 C15 55.5(3) 16_655 .
Cl1 C14 C15 26.0(5) 2_665 .
C13 C14 C15 120.9 . .
C16 C14 C17 71.2(5) 15_565 2_665
C17 C14 C17 106.1(7) 15_565 2_665
C12 C14 C17 62.0(4) 2_665 2_665
C13 C14 C17 82.0(2) 16_655 2_665
Cl1 C14 C17 163.2(8) 2_665 2_665
C13 C14 C17 16.7(3) . 2_665
C15 C14 C17 137.5(3) . 2_665
C16 C14 C15 42.6(6) 15_565 15_565
C17 C14 C15 134.6(6) 15_565 15_565
C12 C14 C15 90.6(4) 2_665 15_565
C13 C14 C15 110.61(15) 16_655 15_565
Cl1 C14 C15 167.7(7) 2_665 15_565
C13 C14 C15 45.2(2) . 15_565
C15 C14 C15 166.1(2) . 15_565
C17 C14 C15 28.60(14) 2_665 15_565
C16 C14 C12 97.1(6) 15_565 16_655
C17 C14 C12 80.0(6) 15_565 16_655
C12 C14 C12 35.9(5) 2_665 16_655
C13 C14 C12 56.0(3) 16_655 16_655
Cl1 C14 C12 137.1(7) 2_665 16_655
C13 C14 C12 9.5(2) . 16_655
C15 C14 C12 111.5(2) . 16_655
C17 C14 C12 26.13(15) 2_665 16_655
C15 C14 C12 54.64(13) 15_565 16_655
C16 C14 C12 141.9(9) 15_565 15_565
C17 C14 C12 35.1(3) 15_565 15_565
C12 C14 C12 9.0(4) 2_665 15_565
C13 C14 C12 11.2(4) 16_655 15_565
Cl1 C14 C12 92.3(4) 2_665 15_565
C13 C14 C12 54.29(17) . 15_565
C15 C14 C12 66.63(18) . 15_565
C17 C14 C12 70.9(5) 2_665 15_565
C15 C14 C12 99.5(3) 15_565 15_565
C12 C14 C12 44.8(4) 16_655 15_565
C16 C14 Cl1 49.0(7) 15_565 16_655
C17 C14 Cl1 128.4(6) 15_565 16_655
C12 C14 Cl1 84.4(6) 2_665 16_655
C13 C14 Cl1 104.4(4) 16_655 16_655
Cl1 C14 Cl1 174.3(6) 2_665 16_655
C13 C14 Cl1 39.07(16) . 16_655
C15 C14 Cl1 159.69(16) . 16_655
C17 C14 Cl1 22.4(3) 2_665 16_655
C15 C14 Cl1 6.7(2) 15_565 16_655
C12 C14 Cl1 48.50(17) 16_655 16_655
C12 C14 Cl1 93.3(3) 15_565 16_655
C16 C14 H14A 31.9 15_565 .
C17 C14 H14A 151.0 15_565 .
C12 C14 H14A 164.9 2_665 .
C13 C14 H14A 175.0 16_655 .
Cl1 C14 H14A 93.8 2_665 .
C13 C14 H14A 119.5 . .
C15 C14 H14A 119.5 . .
C17 C14 H14A 102.9 2_665 .
C15 C14 H14A 74.4 15_565 .
C12 C14 H14A 129.0 16_655 .
C12 C14 H14A 173.7 15_565 .
Cl1 C14 H14A 80.6 16_655 .
Cl1 C15 C17 88.7(11) 2_665 15_565
Cl1 C15 C13 101.5(7) 2_665 16_655
C17 C15 C13 12.9(5) 15_565 16_655
Cl1 C15 C16 168.1(6) 2_665 .
C17 C15 C16 82.0(5) 15_565 .
C13 C15 C16 69.5(3) 16_655 .
Cl1 C15 C14 53.5(8) 2_665 .
C17 C15 C14 36.0(5) 15_565 .
C13 C15 C14 48.5(3) 16_655 .
C16 C15 C14 117.9 . .
Cl1 C15 C12 94.1(9) 2_665 2_665
C17 C15 C12 5.9(4) 15_565 2_665
C13 C15 C12 7.5(2) 16_655 2_665
C16 C15 C12 77.0(4) . 2_665
C14 C15 C12 41.0(4) . 2_665
Cl1 C15 C14 155.5(8) 2_665 16_655
C17 C15 C14 67.9(3) 15_565 16_655
C13 C15 C14 55.4(2) 16_655 16_655
C16 C15 C14 14.1(2) . 16_655
C14 C15 C14 103.9(2) . 16_655
C12 C15 C14 62.92(15) 2_665 16_655
Cl1 C15 C16 46.3(8) 2_665 15_565
C17 C15 C16 43.1(3) 15_565 15_565
C13 C15 C16 55.66(17) 16_655 15_565
C16 C15 C16 125.1(2) . 15_565
C14 C15 C16 7.2(2) . 15_565
C12 C15 C16 48.17(15) 2_665 15_565
C14 C15 C16 111.04(8) 16_655 15_565
Cl1 C15 C12 124.8(10) 2_665 15_565
C17 C15 C12 36.2(3) 15_565 15_565
C13 C15 C12 23.7(4) 16_655 15_565
C16 C15 C12 45.82(18) . 15_565
C14 C15 C12 72.11(18) . 15_565
C12 C15 C12 31.2(4) 2_665 15_565
C14 C15 C12 31.8(2) 16_655 15_565
C16 C15 C12 79.3(2) 15_565 15_565
Cl1 C15 H15A 68.2 2_665 .
C17 C15 H15A 156.9 15_565 .
C13 C15 H15A 169.5 16_655 .
C16 C15 H15A 121.0 . .
C14 C15 H15A 121.0 . .
C12 C15 H15A 162.0 2_665 .
C14 C15 H15A 135.1 16_655 .
C16 C15 H15A 113.9 15_565 .
C12 C15 H15A 166.8 15_565 .
C14 C16 C15 123.3(8) 16_655 .
C14 C16 C17 3.5(9) 16_655 .
C15 C16 C17 121.6 . .
C14 C16 C12 32.4(7) 16_655 15_565
C15 C16 C12 91.0(3) . 15_565
C17 C16 C12 30.6(3) . 15_565
C14 C16 C13 72.9(8) 16_655 16_655
C15 C16 C13 50.5(2) . 16_655
C17 C16 C13 71.0(2) . 16_655
C12 C16 C13 40.5(5) 15_565 16_655
C14 C16 C17 90.6(5) 16_655 15_565
C15 C16 C17 32.7(3) . 15_565
C17 C16 C17 88.9(3) . 15_565
C12 C16 C17 58.3(2) 15_565 15_565
C13 C16 C17 17.9(3) 16_655 15_565
C14 C16 Cl1 39.3(9) 16_655 15_565
C15 C16 Cl1 162.5(2) . 15_565
C17 C16 Cl1 40.9(2) . 15_565
C12 C16 Cl1 71.5(3) 15_565 15_565
C13 C16 Cl1 112.0(5) 16_655 15_565
C17 C16 Cl1 129.8(4) 15_565 15_565
C14 C16 C13 18.7(5) 16_655 2_665
C15 C16 C13 104.7(4) . 2_665
C17 C16 C13 16.9(3) . 2_665
C12 C16 C13 13.73(18) 15_565 2_665
C13 C16 C13 54.2(5) 16_655 2_665
C17 C16 C13 72.03(16) 15_565 2_665
Cl1 C16 C13 57.8(5) 15_565 2_665
C14 C16 C12 67.3(5) 16_655 2_665
C15 C16 C12 56.1(3) . 2_665
C17 C16 C12 65.5(3) . 2_665
C12 C16 C12 34.9(3) 15_565 2_665
C13 C16 C12 5.6(2) 16_655 2_665
C17 C16 C12 23.48(11) 15_565 2_665
Cl1 C16 C12 106.4(5) 15_565 2_665
C13 C16 C12 48.6(3) 2_665 2_665
C14 C16 C15 21.5(6) 16_655 16_655
C15 C16 C15 144.8(2) . 16_655
C17 C16 C15 23.4(2) . 16_655
C12 C16 C15 53.85(15) 15_565 16_655
C13 C16 C15 94.3(3) 16_655 16_655
C17 C16 C15 112.11(10) 15_565 16_655
Cl1 C16 C15 17.8(4) 15_565 16_655
C13 C16 C15 40.12(15) 2_665 16_655
C12 C16 C15 88.76(19) 2_665 16_655
C14 C16 Cl1 120.4(8) 16_655 2_665
C15 C16 Cl1 3.79(19) . 2_665
C17 C16 Cl1 118.7(3) . 2_665
C12 C16 Cl1 88.1(5) 15_565 2_665
C13 C16 Cl1 47.8 16_655 2_665
C17 C16 Cl1 29.9(3) 15_565 2_665
Cl1 C16 Cl1 159.6(5) 15_565 2_665
C13 C16 Cl1 101.8(5) 2_665 2_665
C12 C16 Cl1 53.3(3) 2_665 2_665
C15 C16 Cl1 141.8(3) 16_655 2_665
C14 C16 H16A 117.3 16_655 .
C15 C16 H16A 119.2 . .
C17 C16 H16A 119.2 . .
C12 C16 H16A 149.8 15_565 .
C13 C16 H16A 169.7 16_655 .
C17 C16 H16A 151.8 15_565 .
Cl1 C16 H16A 78.3 15_565 .
C13 C16 H16A 136.0 2_665 .
C12 C16 H16A 175.3 2_665 .
C15 C16 H16A 95.9 16_655 .
Cl1 C16 H16A 122.0 2_665 .
C13 C17 C12 24.5(7) 2_665 15_565
C13 C17 C15 144.0(12) 2_665 16_655
C12 C17 C15 167.6(8) 15_565 16_655
C13 C17 C14 102.3(15) 2_665 16_655
C12 C17 C14 77.9(9) 15_565 16_655
C15 C17 C14 112.4(7) 16_655 16_655
C13 C17 Cl1 175.8(12) 2_665 15_565
C12 C17 Cl1 152.2(9) 15_565 15_565
C15 C17 Cl1 38.7(8) 16_655 15_565
C14 C17 Cl1 74.33(11) 16_655 15_565
C13 C17 C16 101.4(11) 2_665 .
C12 C17 C16 77.0(5) 15_565 .
C15 C17 C16 113.5(5) 16_655 .
C14 C17 C16 1.9(5) 16_655 .
Cl1 C17 C16 75.3(4) 15_565 .
C13 C17 C12 21.3(11) 2_665 .
C12 C17 C12 45.4(5) 15_565 .
C15 C17 C12 124.1(5) 16_655 .
C14 C17 C12 123.3(4) 16_655 .
Cl1 C17 C12 162.4(4) 15_565 .
C16 C17 C12 122.3 . .
C13 C17 C16 79.5(9) 2_665 16_655
C12 C17 C16 104.0(3) 15_565 16_655
C15 C17 C16 65.3(4) 16_655 16_655
C14 C17 C16 176.0(7) 16_655 16_655
Cl1 C17 C16 103.7(6) 15_565 16_655
C16 C17 C16 177.9(3) . 16_655
C12 C17 C16 58.8(3) . 16_655
C13 C17 C14 61.5(10) 2_665 2_665
C12 C17 C14 86.0(3) 15_565 2_665
C15 C17 C14 83.5(3) 16_655 2_665
C14 C17 C14 163.8(7) 16_655 2_665
Cl1 C17 C14 121.8(7) 15_565 2_665
C16 C17 C14 162.9(3) . 2_665
C12 C17 C14 40.7(3) . 2_665
C16 C17 C14 18.18(16) 16_655 2_665
C13 C17 C13 45.0(12) 2_665 16_655
C12 C17 C13 20.5(6) 15_565 16_655
C15 C17 C13 169.3(7) 16_655 16_655
C14 C17 C13 57.6(3) 16_655 16_655
Cl1 C17 C13 131.8(2) 15_565 16_655
C16 C17 C13 56.6(2) . 16_655
C12 C17 C13 65.7(2) . 16_655
C16 C17 C13 124.5(4) 16_655 16_655
C14 C17 C13 106.3(6) 2_665 16_655
C13 C17 C12 32.9(9) 2_665 2_665
C12 C17 C12 8.6(4) 15_565 2_665
C15 C17 C12 175.3(6) 16_655 2_665
C14 C17 C12 69.7(6) 16_655 2_665
Cl1 C17 C12 144.0(5) 15_565 2_665
C16 C17 C12 68.7(3) . 2_665
C12 C17 C12 53.5(3) . 2_665
C16 C17 C12 112.3(3) 16_655 2_665
C14 C17 C12 94.2(5) 2_665 2_665
C13 C17 C12 12.1(3) 16_655 2_665
C13 C17 C13 24.3(10) 2_665 15_565
C12 C17 C13 48.4(4) 15_565 15_565
C15 C17 C13 121.1(3) 16_655 15_565
C14 C17 C13 126.3(6) 16_655 15_565
Cl1 C17 C13 159.4(6) 15_565 15_565
C16 C17 C13 125.3(2) . 15_565
C12 C17 C13 3.0(2) . 15_565
C16 C17 C13 55.81(13) 16_655 15_565
C14 C17 C13 37.65(14) 2_665 15_565
C13 C17 C13 68.7(4) 16_655 15_565
C12 C17 C13 56.6(4) 2_665 15_565
C13 C17 H17A 139.5 2_665 .
C12 C17 H17A 164.0 15_565 .
C15 C17 H17A 6.5 16_655 .
C14 C17 H17A 117.9 16_655 .
Cl1 C17 H17A 43.6 15_565 .
C16 C17 H17A 118.9 . .
C12 C17 H17A 118.9 . .
C16 C17 H17A 60.1 16_655 .
C14 C17 H17A 78.2 2_665 .
C13 C17 H17A 175.4 16_655 .
C12 C17 H17A 172.4 2_665 .
C13 C17 H17A 115.8 15_565 .

loop_
_geom_bond_atom_site_label_1
_geom_bond_atom_site_label_2
_geom_bond_distance
_geom_bond_site_symmetry_2
Br1 Mn1 2.5101(7) .
Mn1 Br1 2.5100(7) 2
Mn1 Br1 2.5103(7) 16
Mn1 Br1 2.5103(7) 15
S1 C1 1.742(5) .
S1 C2 1.753(4) .
S2 C2 1.746(5) .
S2 C3' 1.809(9) .
S2 C3 1.815(6) .
S3 C5 1.750(5) .
S3 C4' 1.790(9) .
S3 C4 1.807(6) .
S4 C1 1.737(5) .
S4 C5 1.742(5) .
S5 C7 1.731(5) .
S5 C6 1.804(5) .
S6 C8 1.745(3) .
S6 C7 1.745(4) .
S7 C9 1.738(3) .
S7 C10 1.760(5) .
S8 C10 1.744(5) .
S8 C11 1.789(4) .
C1 C1 1.358(9) 9_655
C2 C5 1.342(7) .
C3 C4 1.488(10) .
C3 H3A 0.9700 .
C3 H3B 0.9700 .
C4 H4A 0.9700 .
C4 H4B 0.9700 .
C3' C4' 1.518(17) .
C3' H3'A 0.9700 .
C3' H3'B 0.9700 .
C4' H4'A 0.9700 .
C4' H4'B 0.9700 .
C6 C6 1.508(11) 2_545
C6 H6A 0.9700 .
C6 H6B 0.9700 .
C7 C7 1.358(11) 2_545
C8 C9 1.361(8) .
C8 S6 1.745(3) 2_545
C9 S7 1.738(3) 2_545
C10 C10 1.345(11) 2_545
C11 C11 1.528(9) 2_545
C11 H11A 0.9700 .
C11 H11B 0.9700 .
Cl1 C15 0.625(9) 2_665
Cl1 C17 0.999(6) 16_655
Cl1 C14 1.144(9) 2_665
Cl1 C13 1.449(7) 15_565
Cl1 C16 1.474(7) 16_655
Cl1 C12 1.6797 .
Cl1 C16 1.949(9) 2_665
Cl1 C14 2.230(6) 15_565
C12 C13 0.370(6) 15_565
C12 C17 0.730(6) 16_655
C12 C13 0.983(9) 2_665
C12 C12 1.020(6) 16_655
C12 C12 1.020(6) 15_565
C12 C14 1.026(9) 2_665
C12 C13 1.3793 .
C12 C17 1.3901 .
C12 C16 1.398(6) 16_655
C12 C12 1.442(9) 2_665
C12 C15 1.515(9) 2_665
C12 C13 1.652(6) 16_655
C13 C12 0.370(6) 16_655
C13 C17 0.451(9) 2_665
C13 C12 0.983(9) 2_665
C13 C14 1.080(6) 15_565
C13 C15 1.188(6) 15_565
C13 C13 1.353(7) 15_565
C13 C13 1.353(7) 16_655
C13 C14 1.3793 .
C13 C16 1.442(7) 15_565
C13 Cl1 1.449(7) 16_655
C13 C16 1.523(9) 2_665
C13 H13A 0.9600 .
C14 C16 0.479(6) 15_565
C14 C17 0.890(6) 15_565
C14 C12 1.026(9) 2_665
C14 C13 1.080(6) 16_655
C14 Cl1 1.144(9) 2_665
C14 C15 1.3999 .
C14 C17 1.536(9) 2_665
C14 C15 1.647(6) 15_565
C14 C12 1.654(6) 16_655
C14 C12 2.020(6) 15_565
C14 Cl1 2.230(6) 16_655
C14 H14A 0.9600 .
C15 Cl1 0.625(9) 2_665
C15 C17 0.793(6) 15_565
C15 C13 1.189(6) 16_655
C15 C16 1.3338 .
C15 C12 1.515(9) 2_665
C15 C14 1.647(6) 16_655
C15 C16 1.835(6) 15_565
C15 C12 1.949(7) 15_565
C15 H15A 0.9600 .
C16 C14 0.479(6) 16_655
C16 C17 1.3679 .
C16 C12 1.398(6) 15_565
C16 C13 1.442(7) 16_655
C16 C17 1.454(6) 15_565
C16 Cl1 1.474(7) 15_565
C16 C13 1.523(9) 2_665
C16 C12 1.778(9) 2_665
C16 C15 1.835(6) 16_655
C16 Cl1 1.949(9) 2_665
C16 H16A 0.9600 .
C17 C13 0.451(9) 2_665
C17 C12 0.730(6) 15_565
C17 C15 0.793(6) 16_655
C17 C14 0.890(6) 16_655
C17 Cl1 0.999(6) 15_565
C17 C16 1.454(6) 16_655
C17 C14 1.536(9) 2_665
C17 C13 1.634(6) 16_655
C17 C12 1.736(9) 2_665
C17 C13 1.751(6) 15_565
C17 H17A 0.9600 .
